data_2311419
loop_
_publ_author_name
'Park, Hyunjin'
'Kim, Jineun'
'Kwon, Eunjin'
'Kim, Tae Ho'

_publ_section_title
;
 Crystal structure of flucetosulfuron.
;
_journal_issue 'Pt 10'
_journal_name_full 'Acta crystallographica. Section E, Crystallographic communications'
_journal_page_first 1439
_journal_page_last 1442
_journal_paper_doi 10.1107/S2056989017012737
_journal_volume 73
_journal_year 2017
_chemical_formula_iupac 'C18 H22 F N5 O8 S'
_chemical_formula_moiety 'C18 H22 F N5 O8 S'
_chemical_formula_sum 'C18 H22 F N5 O8 S'
_chemical_formula_weight 487.46
_chemical_name_common flucetosulfuron
_chemical_name_systematic
;
1-[3-({[(4,6-Dimethoxypyrimidin-2-yl)carbamoyl]amino}sulfonyl)pyridin-2-yl]-\
2-fluoropropyl 2-methoxyacetate
;
_space_group_crystal_system triclinic
_space_group_IT_number 2
_space_group_name_Hall '-P 1'
_space_group_name_H-M_alt 'P -1'
_atom_sites_solution_hydrogens geom
_audit_creation_method SHELXL-2014/7
_cell_angle_alpha 92.116(2)
_cell_angle_beta 101.113(2)
_cell_angle_gamma 112.810(2)
_cell_formula_units_Z 2
_cell_length_a 8.3993(3)
_cell_length_b 9.1030(3)
_cell_length_c 15.6862(5)
_cell_measurement_reflns_used 3325
_cell_measurement_temperature 173(2)
_cell_measurement_theta_max 26.91
_cell_measurement_theta_min 2.45
_cell_volume 1076.53(7)
_computing_cell_refinement
;
SAINT (Bruker, 2014)
;
_computing_data_collection
;
APEX2 (Bruker, 2014)
;
_computing_data_reduction
;
SAINT (Bruker, 2014)
;
_computing_molecular_graphics
;
DIAMOND (Brandenburg, 2010)
;
_computing_publication_material
;
SHELXTL (Sheldrick, 2008) and publCIF (Westrip, 2010)
;
_computing_structure_refinement
;
SHELXL2014 (Sheldrick, 2015)
;
_computing_structure_solution
;
SHELXS97 (Sheldrick, 2008)
;
_diffrn_ambient_temperature 173(2)
_diffrn_measured_fraction_theta_full 0.997
_diffrn_measured_fraction_theta_max 0.997
_diffrn_measurement_device_type 'Bruker APEXII CCD'
_diffrn_measurement_method '\f and \w scans'
_diffrn_radiation_type MoK\a
_diffrn_radiation_wavelength 0.71073
_diffrn_reflns_av_R_equivalents 0.0314
_diffrn_reflns_limit_h_max 9
_diffrn_reflns_limit_h_min -9
_diffrn_reflns_limit_k_max 10
_diffrn_reflns_limit_k_min -10
_diffrn_reflns_limit_l_max 18
_diffrn_reflns_limit_l_min -18
_diffrn_reflns_number 10919
_diffrn_reflns_theta_full 24.998
_diffrn_reflns_theta_max 24.998
_diffrn_reflns_theta_min 1.333
_exptl_absorpt_coefficient_mu 0.216
_exptl_absorpt_correction_T_max 0.7456
_exptl_absorpt_correction_T_min 0.7021
_exptl_absorpt_correction_type multi-scan
_exptl_absorpt_process_details
;
(SADABS; Bruker, 2014)
;
_exptl_crystal_colour colourless
_exptl_crystal_density_diffrn 1.504
_exptl_crystal_description needle
_exptl_crystal_F_000 508
_exptl_crystal_size_max 0.360
_exptl_crystal_size_mid 0.060
_exptl_crystal_size_min 0.050
_refine_diff_density_max 0.450
_refine_diff_density_min -0.388
_refine_ls_extinction_method none
_refine_ls_goodness_of_fit_ref 1.062
_refine_ls_hydrogen_treatment constr
_refine_ls_matrix_type full
_refine_ls_number_parameters 302
_refine_ls_number_reflns 3773
_refine_ls_number_restraints 0
_refine_ls_restrained_S_all 1.062
_refine_ls_R_factor_all 0.0506
_refine_ls_R_factor_gt 0.0394
_refine_ls_shift/su_max 0.000
_refine_ls_shift/su_mean 0.000
_refine_ls_structure_factor_coef Fsqd
_refine_ls_weighting_details 'w=1/[\s^2^(Fo^2^)+(0.0439P)^2^+0.3370P] where P=(Fo^2^+2Fc^2^)/3'
_refine_ls_weighting_scheme calc
_refine_ls_wR_factor_gt 0.0934
_refine_ls_wR_factor_ref 0.0986
_reflns_number_gt 3081
_reflns_number_total 3773
_reflns_threshold_expression 'I > 2\s(I)'
_cod_data_source_file hg5495sup1.cif
_cod_data_source_block I
_cod_original_cell_volume 1076.53(6)
_cod_database_code 2311419
_shelx_space_group_comment
;
The symmetry employed for this shelxl refinement is uniquely defined
by the following loop, which should always be used as a source of
symmetry information in preference to the above space-group names.
They are only intended as comments.
;
_shelx_estimated_absorpt_t_min 0.926
_shelx_estimated_absorpt_t_max 0.989

loop_
_space_group_symop_operation_xyz
'x, y, z'
'-x, -y, -z'

loop_
_atom_site_type_symbol
_atom_site_label
_atom_site_fract_x
_atom_site_fract_y
_atom_site_fract_z
_atom_site_U_iso_or_equiv
_atom_site_adp_type
_atom_site_calc_flag
_atom_site_occupancy
S S1 0.39351(7) 0.10312(6) 0.18674(3) 0.02316(15) Uani d 1
F F1 0.2117(2) 0.35690(17) -0.01327(8) 0.0529(4) Uani d 1
O O1 1.0327(2) 0.78934(17) 0.56837(9) 0.0345(4) Uani d 1
O O2 0.97933(18) 0.63951(17) 0.27393(9) 0.0268(3) Uani d 1
O O3 0.34138(19) 0.08587(18) 0.37121(9) 0.0309(4) Uani d 1
O O4 0.48165(18) 0.18107(17) 0.12133(9) 0.0278(4) Uani d 1
O O5 0.3822(2) -0.05369(17) 0.20150(10) 0.0330(4) Uani d 1
O O6 0.26027(17) 0.48834(16) 0.21292(8) 0.0226(3) Uani d 1
O O7 0.55822(19) 0.62252(18) 0.24672(9) 0.0302(4) Uani d 1
O O8 0.53183(18) 0.72872(16) 0.41130(9) 0.0262(4) Uani d 1
N N1 0.8060(2) 0.5524(2) 0.49899(11) 0.0227(4) Uani d 1
N N2 0.7821(2) 0.4766(2) 0.34862(10) 0.0213(4) Uani d 1
N N3 0.5794(2) 0.3194(2) 0.42532(11) 0.0249(4) Uani d 1
H H3N 0.5538 0.3064 0.4771 0.030 Uiso calc 1
N N4 0.4990(2) 0.2289(2) 0.27617(10) 0.0252(4) Uani d 1
H H4N 0.5839 0.3209 0.2718 0.030 Uiso calc 1
N N5 -0.0364(2) 0.2072(2) 0.11793(12) 0.0310(4) Uani d 1
C C1 0.9641(3) 0.7561(3) 0.64590(14) 0.0356(6) Uani d 1
H H1A 0.8389 0.7393 0.6326 0.053 Uiso calc 1
H H1B 1.0313 0.8472 0.6918 0.053 Uiso calc 1
H H1C 0.9752 0.6593 0.6662 0.053 Uiso calc 1
C C2 0.8773(3) 0.5257(3) 0.19662(13) 0.0285(5) Uani d 1
H H2A 0.8717 0.4188 0.2079 0.043 Uiso calc 1
H H2B 0.9342 0.5588 0.1475 0.043 Uiso calc 1
H H2C 0.7571 0.5224 0.1821 0.043 Uiso calc 1
C C3 0.9464(3) 0.6843(2) 0.49563(13) 0.0238(5) Uani d 1
C C4 0.7292(3) 0.4557(2) 0.42344(13) 0.0207(4) Uani d 1
C C5 0.9225(3) 0.6125(2) 0.34821(13) 0.0215(5) Uani d 1
C C6 1.0123(3) 0.7244(2) 0.42113(13) 0.0253(5) Uani d 1
H H6 1.1113 0.8211 0.4205 0.030 Uiso calc 1
C C7 0.4640(3) 0.2007(2) 0.35825(13) 0.0234(5) Uani d 1
C C8 0.1749(3) 0.0953(2) 0.16496(12) 0.0209(5) Uani d 1
C C9 0.1326(3) 0.2238(2) 0.13956(13) 0.0229(5) Uani d 1
C C10 -0.1640(3) 0.0645(3) 0.12140(15) 0.0358(6) Uani d 1
H H10 -0.2836 0.0525 0.1041 0.043 Uiso calc 1
C C11 -0.1331(3) -0.0655(3) 0.14834(15) 0.0356(6) Uani d 1
H H11 -0.2283 -0.1633 0.1518 0.043 Uiso calc 1
C C12 0.0406(3) -0.0500(3) 0.17037(14) 0.0303(5) Uani d 1
H H12 0.0674 -0.1376 0.1889 0.036 Uiso calc 1
C C13 0.2671(3) 0.3930(2) 0.13829(12) 0.0219(5) Uani d 1
H H13 0.3884 0.3942 0.1447 0.026 Uiso calc 1
C C14 0.2184(3) 0.4629(3) 0.05544(13) 0.0320(5) Uani d 1
H H14 0.0981 0.4629 0.0509 0.038 Uiso calc 1
C C15 0.3463(3) 0.6282(3) 0.04812(15) 0.0416(6) Uani d 1
H H15A 0.3513 0.7036 0.0959 0.062 Uiso calc 1
H H15B 0.3069 0.6609 -0.0082 0.062 Uiso calc 1
H H15C 0.4642 0.6286 0.0519 0.062 Uiso calc 1
C C16 0.4167(3) 0.5958(2) 0.26289(13) 0.0210(5) Uani d 1
C C17 0.3826(3) 0.6730(3) 0.34038(12) 0.0240(5) Uani d 1
H H17A 0.3527 0.7642 0.3228 0.029 Uiso calc 1
H H17B 0.2799 0.5939 0.3590 0.029 Uiso calc 1
C C18 0.6598(3) 0.8857(3) 0.40752(15) 0.0316(5) Uani d 1
H H18A 0.7041 0.8858 0.3541 0.047 Uiso calc 1
H H18B 0.7587 0.9161 0.4588 0.047 Uiso calc 1
H H18C 0.6045 0.9628 0.4071 0.047 Uiso calc 1

loop_
_atom_site_aniso_label
_atom_site_aniso_U_11
_atom_site_aniso_U_22
_atom_site_aniso_U_33
_atom_site_aniso_U_12
_atom_site_aniso_U_13
_atom_site_aniso_U_23
S1 0.0254(3) 0.0223(3) 0.0209(3) 0.0097(2) 0.0034(2) 0.0019(2)
F1 0.0876(12) 0.0416(9) 0.0248(7) 0.0235(8) 0.0082(7) -0.0018(6)
O1 0.0420(10) 0.0256(9) 0.0233(8) 0.0007(7) 0.0076(7) -0.0027(6)
O2 0.0279(8) 0.0261(8) 0.0212(8) 0.0035(7) 0.0090(6) 0.0038(6)
O3 0.0267(8) 0.0276(9) 0.0286(8) 0.0001(7) 0.0071(7) 0.0052(7)
O4 0.0300(8) 0.0334(9) 0.0232(8) 0.0144(7) 0.0096(6) 0.0055(6)
O5 0.0405(9) 0.0229(8) 0.0371(9) 0.0164(7) 0.0046(7) 0.0044(7)
O6 0.0216(7) 0.0217(8) 0.0199(7) 0.0049(6) 0.0032(6) -0.0016(6)
O7 0.0216(8) 0.0325(9) 0.0329(9) 0.0077(7) 0.0056(7) -0.0022(7)
O8 0.0252(8) 0.0225(8) 0.0203(7) 0.0007(6) 0.0004(6) 0.0015(6)
N1 0.0227(9) 0.0216(9) 0.0217(9) 0.0069(8) 0.0043(7) 0.0032(7)
N2 0.0211(9) 0.0224(9) 0.0186(9) 0.0070(8) 0.0040(7) 0.0049(7)
N3 0.0247(9) 0.0261(10) 0.0169(9) 0.0028(8) 0.0044(7) 0.0040(7)
N4 0.0259(10) 0.0240(10) 0.0191(9) 0.0034(8) 0.0038(7) 0.0039(7)
N5 0.0226(10) 0.0291(11) 0.0374(11) 0.0090(9) 0.0027(8) -0.0029(8)
C1 0.0451(14) 0.0327(13) 0.0241(12) 0.0103(11) 0.0094(10) -0.0029(10)
C2 0.0318(12) 0.0303(12) 0.0216(11) 0.0106(10) 0.0060(9) 0.0018(9)
C3 0.0255(11) 0.0194(11) 0.0240(11) 0.0079(9) 0.0028(9) 0.0022(9)
C4 0.0201(10) 0.0211(11) 0.0212(11) 0.0088(9) 0.0034(8) 0.0062(9)
C5 0.0217(11) 0.0226(11) 0.0218(11) 0.0098(9) 0.0061(8) 0.0072(9)
C6 0.0242(11) 0.0212(11) 0.0256(11) 0.0042(9) 0.0046(9) 0.0047(9)
C7 0.0228(11) 0.0234(12) 0.0231(11) 0.0088(10) 0.0039(9) 0.0045(9)
C8 0.0233(11) 0.0186(11) 0.0166(10) 0.0054(9) 0.0018(8) -0.0006(8)
C9 0.0230(11) 0.0237(11) 0.0178(10) 0.0059(9) 0.0030(8) -0.0018(8)
C10 0.0206(12) 0.0335(14) 0.0439(14) 0.0042(11) 0.0030(10) -0.0089(11)
C11 0.0285(13) 0.0265(13) 0.0412(14) 0.0001(11) 0.0088(10) -0.0034(11)
C12 0.0348(13) 0.0212(12) 0.0303(12) 0.0062(10) 0.0077(10) 0.0018(9)
C13 0.0267(11) 0.0214(11) 0.0187(10) 0.0104(9) 0.0063(8) 0.0004(8)
C14 0.0467(14) 0.0288(13) 0.0205(11) 0.0157(11) 0.0065(10) 0.0016(9)
C15 0.0630(18) 0.0304(14) 0.0261(13) 0.0128(12) 0.0096(12) 0.0091(10)
C16 0.0221(11) 0.0171(10) 0.0213(11) 0.0061(9) 0.0024(9) 0.0063(8)
C17 0.0206(11) 0.0246(11) 0.0199(11) 0.0028(9) 0.0026(8) 0.0019(9)
C18 0.0281(12) 0.0224(12) 0.0343(13) 0.0002(10) 0.0058(10) 0.0007(10)

loop_
_atom_type_symbol
_atom_type_description
_atom_type_scat_dispersion_real
_atom_type_scat_dispersion_imag
_atom_type_scat_source
C C 0.0033 0.0016 'International Tables Vol C Tables 4.2.6.8 and 6.1.1.4'
H H 0.0000 0.0000 'International Tables Vol C Tables 4.2.6.8 and 6.1.1.4'
F F 0.0171 0.0103 'International Tables Vol C Tables 4.2.6.8 and 6.1.1.4'
N N 0.0061 0.0033 'International Tables Vol C Tables 4.2.6.8 and 6.1.1.4'
O O 0.0106 0.0060 'International Tables Vol C Tables 4.2.6.8 and 6.1.1.4'
S S 0.1246 0.1234 'International Tables Vol C Tables 4.2.6.8 and 6.1.1.4'

loop_
_geom_angle_atom_site_label_1
_geom_angle_atom_site_label_2
_geom_angle_atom_site_label_3
_geom_angle
O5 S1 O4 119.31(9)
O5 S1 N4 110.36(9)
O4 S1 N4 103.89(9)
O5 S1 C8 107.60(9)
O4 S1 C8 109.39(9)
N4 S1 C8 105.49(9)
C3 O1 C1 117.99(17)
C5 O2 C2 117.95(16)
C16 O6 C13 117.59(15)
C17 O8 C18 114.20(16)
C3 N1 C4 114.61(17)
C4 N2 C5 116.32(17)
C7 N3 C4 130.02(17)
C7 N3 H3N 115.0
C4 N3 H3N 115.0
C7 N4 S1 124.61(15)
C7 N4 H4N 117.7
S1 N4 H4N 117.7
C10 N5 C9 118.31(19)
O1 C1 H1A 109.5
O1 C1 H1B 109.5
H1A C1 H1B 109.5
O1 C1 H1C 109.5
H1A C1 H1C 109.5
H1B C1 H1C 109.5
O2 C2 H2A 109.5
O2 C2 H2B 109.5
H2A C2 H2B 109.5
O2 C2 H2C 109.5
H2A C2 H2C 109.5
H2B C2 H2C 109.5
N1 C3 O1 119.08(18)
N1 C3 C6 124.73(19)
O1 C3 C6 116.20(18)
N2 C4 N1 126.77(18)
N2 C4 N3 117.95(17)
N1 C4 N3 115.28(17)
O2 C5 N2 118.40(17)
O2 C5 C6 118.68(18)
N2 C5 C6 122.91(18)
C5 C6 C3 114.59(19)
C5 C6 H6 122.7
C3 C6 H6 122.7
O3 C7 N4 123.77(18)
O3 C7 N3 121.97(18)
N4 C7 N3 114.23(18)
C12 C8 C9 119.55(19)
C12 C8 S1 116.68(16)
C9 C8 S1 123.71(15)
N5 C9 C8 121.03(18)
N5 C9 C13 113.94(18)
C8 C9 C13 124.95(18)
N5 C10 C11 124.2(2)
N5 C10 H10 117.9
C11 C10 H10 117.9
C10 C11 C12 118.0(2)
C10 C11 H11 121.0
C12 C11 H11 121.0
C11 C12 C8 118.9(2)
C11 C12 H12 120.5
C8 C12 H12 120.5
O6 C13 C9 105.26(15)
O6 C13 C14 108.51(16)
C9 C13 C14 111.96(17)
O6 C13 H13 110.3
C9 C13 H13 110.3
C14 C13 H13 110.3
F1 C14 C15 108.89(18)
F1 C14 C13 105.03(17)
C15 C14 C13 115.37(19)
F1 C14 H14 109.1
C15 C14 H14 109.1
C13 C14 H14 109.1
C14 C15 H15A 109.5
C14 C15 H15B 109.5
H15A C15 H15B 109.5
C14 C15 H15C 109.5
H15A C15 H15C 109.5
H15B C15 H15C 109.5
O7 C16 O6 124.13(18)
O7 C16 C17 126.38(18)
O6 C16 C17 109.49(17)
O8 C17 C16 111.44(17)
O8 C17 H17A 109.3
C16 C17 H17A 109.3
O8 C17 H17B 109.3
C16 C17 H17B 109.3
H17A C17 H17B 108.0
O8 C18 H18A 109.5
O8 C18 H18B 109.5
H18A C18 H18B 109.5
O8 C18 H18C 109.5
H18A C18 H18C 109.5
H18B C18 H18C 109.5

loop_
_geom_bond_atom_site_label_1
_geom_bond_atom_site_label_2
_geom_bond_distance
S1 O5 1.4242(15)
S1 O4 1.4295(15)
S1 N4 1.6369(17)
S1 C8 1.774(2)
F1 C14 1.397(2)
O1 C3 1.343(2)
O1 C1 1.437(3)
O2 C5 1.338(2)
O2 C2 1.448(2)
O3 C7 1.207(2)
O6 C16 1.359(2)
O6 C13 1.455(2)
O7 C16 1.197(2)
O8 C17 1.412(2)
O8 C18 1.429(2)
N1 C3 1.329(3)
N1 C4 1.336(2)
N2 C4 1.328(2)
N2 C5 1.339(2)
N3 C7 1.388(3)
N3 C4 1.389(2)
N3 H3N 0.8800
N4 C7 1.386(3)
N4 H4N 0.8800
N5 C10 1.337(3)
N5 C9 1.341(3)
C1 H1A 0.9800
C1 H1B 0.9800
C1 H1C 0.9800
C2 H2A 0.9800
C2 H2B 0.9800
C2 H2C 0.9800
C3 C6 1.389(3)
C5 C6 1.379(3)
C6 H6 0.9500
C8 C12 1.385(3)
C8 C9 1.398(3)
C9 C13 1.520(3)
C10 C11 1.371(3)
C10 H10 0.9500
C11 C12 1.383(3)
C11 H11 0.9500
C12 H12 0.9500
C13 C14 1.522(3)
C13 H13 1.0000
C14 C15 1.497(3)
C14 H14 1.0000
C15 H15A 0.9800
C15 H15B 0.9800
C15 H15C 0.9800
C16 C17 1.510(3)
C17 H17A 0.9900
C17 H17B 0.9900
C18 H18A 0.9800
C18 H18B 0.9800
C18 H18C 0.9800

loop_
_geom_hbond_atom_site_label_D
_geom_hbond_atom_site_label_H
_geom_hbond_atom_site_label_A
_geom_hbond_site_symmetry_A
_geom_hbond_distance_DH
_geom_hbond_distance_HA
_geom_hbond_distance_DA
_geom_hbond_angle_DHA
N3 H3N O8 2_666 0.88 2.01 2.885(2) 173.9
C1 H1A O3 2_666 0.98 2.58 3.368(3) 137.2
C2 H2B F1 2_665 0.98 2.53 3.161(2) 122.4
C12 H12 O2 1_445 0.95 2.42 3.229(3) 142.8
C17 H17A O5 1_565 0.99 2.55 3.367(3) 139.2
C1 H1B Cg1 2_666 0.98 2.74 3.488(2) 134.0

loop_
_geom_torsion_atom_site_label_1
_geom_torsion_atom_site_label_2
_geom_torsion_atom_site_label_3
_geom_torsion_atom_site_label_4
_geom_torsion
O5 S1 N4 C7 -48.10(19)
O4 S1 N4 C7 -177.12(16)
C8 S1 N4 C7 67.84(19)
C4 N1 C3 O1 179.93(18)
C4 N1 C3 C6 0.4(3)
C1 O1 C3 N1 -2.3(3)
C1 O1 C3 C6 177.23(18)
C5 N2 C4 N1 -3.1(3)
C5 N2 C4 N3 177.34(17)
C3 N1 C4 N2 2.1(3)
C3 N1 C4 N3 -178.32(17)
C7 N3 C4 N2 -4.5(3)
C7 N3 C4 N1 175.92(19)
C2 O2 C5 N2 4.5(3)
C2 O2 C5 C6 -176.37(17)
C4 N2 C5 O2 -179.30(17)
C4 N2 C5 C6 1.6(3)
O2 C5 C6 C3 -178.55(17)
N2 C5 C6 C3 0.6(3)
N1 C3 C6 C5 -1.6(3)
O1 C3 C6 C5 178.85(17)
S1 N4 C7 O3 -6.7(3)
S1 N4 C7 N3 175.33(14)
C4 N3 C7 O3 177.7(2)
C4 N3 C7 N4 -4.4(3)
O5 S1 C8 C12 3.21(18)
O4 S1 C8 C12 134.21(16)
N4 S1 C8 C12 -114.60(16)
O5 S1 C8 C9 -173.98(16)
O4 S1 C8 C9 -42.99(19)
N4 S1 C8 C9 68.21(18)
C10 N5 C9 C8 0.1(3)
C10 N5 C9 C13 -176.75(18)
C12 C8 C9 N5 -1.9(3)
S1 C8 C9 N5 175.19(15)
C12 C8 C9 C13 174.60(19)
S1 C8 C9 C13 -8.3(3)
C9 N5 C10 C11 2.1(3)
N5 C10 C11 C12 -2.4(3)
C10 C11 C12 C8 0.5(3)
C9 C8 C12 C11 1.6(3)
S1 C8 C12 C11 -175.75(16)
C16 O6 C13 C9 137.43(16)
C16 O6 C13 C14 -102.57(19)
N5 C9 C13 O6 70.7(2)
C8 C9 C13 O6 -106.1(2)
N5 C9 C13 C14 -47.0(2)
C8 C9 C13 C14 136.2(2)
O6 C13 C14 F1 -174.62(16)
C9 C13 C14 F1 -58.9(2)
O6 C13 C14 C15 65.5(2)
C9 C13 C14 C15 -178.77(19)
C13 O6 C16 O7 4.0(3)
C13 O6 C16 C17 -175.72(16)
C18 O8 C17 C16 85.3(2)
O7 C16 C17 O8 -25.1(3)
O6 C16 C17 O8 154.58(15)
